data_7012812
loop_
_publ_author_name
'Jamali, Sirous'
'Rashidi, Mehdi'
'Jennings, Michael C.'
'Puddephatt, Richard J.'

_publ_section_title
;
 A comparison of binuclear dimethylplatinum(ii) complexes with the
 bridging ligands X(PPh2)2, X = CH2 or NH
;
_journal_issue 11
_journal_name_full 'Dalton Transactions'
_journal_page_first 2313
_journal_paper_doi 10.1039/b301419c
_journal_year 2003
_chemical_formula_sum 'C54 H57 Cl2 N P4 Pt2'
_chemical_formula_weight 1304.97
_chemical_name_systematic
; 
? 
;
_space_group_IT_number 14
_symmetry_cell_setting monoclinic
_symmetry_space_group_name_Hall '-P 2ybc'
_symmetry_space_group_name_H-M 'P 1 21/c 1'
_atom_sites_solution_hydrogens geom
_atom_sites_solution_primary direct
_atom_sites_solution_secondary difmap
_audit_creation_method SHELXL-97
_cell_angle_alpha 90.00
_cell_angle_beta 105.4370(10)
_cell_angle_gamma 90.00
_cell_formula_units_Z 4
_cell_length_a 14.0637(2)
_cell_length_b 16.9276(2)
_cell_length_c 22.1155(3)
_cell_measurement_temperature 200(2)
_cell_volume 5074.98(12)
_computing_cell_refinement 'Nonius DENZO'
_computing_data_collection 'Nonius COLLECT'
_computing_data_reduction 'Nonius DENZO'
_computing_molecular_graphics 'Bruker SHELXTL'
_computing_publication_material 'Bruker SHELXTL'
_computing_structure_refinement 'SHELXL-97 (Sheldrick, 1997)'
_computing_structure_solution 'SHELXS-97 (Sheldrick, 1990)'
_diffrn_ambient_temperature 200(2)
_diffrn_measured_fraction_theta_full 0.999
_diffrn_measured_fraction_theta_max 0.999
_diffrn_measurement_device_type 'Nonius Kappa-CCD'
_diffrn_measurement_method 'phi/omega scans'
_diffrn_radiation_monochromator graphite
_diffrn_radiation_source 'fine-focus sealed tube'
_diffrn_radiation_type MoK\a
_diffrn_radiation_wavelength 0.71073
_diffrn_reflns_av_R_equivalents 0.075
_diffrn_reflns_av_sigmaI/netI 0.0737
_diffrn_reflns_limit_h_max 18
_diffrn_reflns_limit_h_min -18
_diffrn_reflns_limit_k_max 21
_diffrn_reflns_limit_k_min -21
_diffrn_reflns_limit_l_max 28
_diffrn_reflns_limit_l_min -28
_diffrn_reflns_number 57743
_diffrn_reflns_theta_full 27.51
_diffrn_reflns_theta_max 27.51
_diffrn_reflns_theta_min 1.91
_exptl_absorpt_coefficient_mu 5.775
_exptl_absorpt_correction_T_max 0.3262
_exptl_absorpt_correction_T_min 0.1903
_exptl_absorpt_correction_type integration
_exptl_crystal_colour colourless
_exptl_crystal_density_diffrn 1.708
_exptl_crystal_density_method 'not measured'
_exptl_crystal_description 'triangular block'
_exptl_crystal_F_000 2552
_exptl_crystal_size_max 0.43
_exptl_crystal_size_mid 0.30
_exptl_crystal_size_min 0.25
_refine_diff_density_max 1.907
_refine_diff_density_min -1.994
_refine_diff_density_rms 0.215
_refine_ls_extinction_method none
_refine_ls_goodness_of_fit_ref 1.160
_refine_ls_hydrogen_treatment mixed
_refine_ls_matrix_type full
_refine_ls_number_parameters 268
_refine_ls_number_reflns 11644
_refine_ls_number_restraints 0
_refine_ls_restrained_S_all 1.160
_refine_ls_R_factor_all 0.0908
_refine_ls_R_factor_gt 0.0607
_refine_ls_shift/su_max 0.001
_refine_ls_shift/su_mean 0.000
_refine_ls_structure_factor_coef Fsqd
_refine_ls_weighting_details 'calc w=1/[\s^2^(Fo^2^)+(0.0299P)^2^+56.3712P] where P=(Fo^2^+2Fc^2^)/3'
_refine_ls_weighting_scheme calc
_refine_ls_wR_factor_gt 0.1284
_refine_ls_wR_factor_ref 0.1365
_reflns_number_gt 8638
_reflns_number_total 11644
_reflns_threshold_expression >2sigma(I)
_cod_data_source_file b301419c.txt
_cod_data_source_block complex4
_cod_depositor_comments
;
The following automatic conversions were performed:
'_symmetry_cell_setting' value 'Monoclinic' changed to 'monoclinic'
according to '/home/saulius/struct/CIF-dictionaries/cif_core.dic'
dictionary named 'cif_core.dic' version 2.4.1 from 2010-06-29.

Automatic conversion script
Id: cif_fix_enum 1527 2010-12-29 10:47:43Z saulius 
;
_cod_original_sg_symbol_H-M P2(1)/c
_cod_database_code 7012812

loop_
_symmetry_equiv_pos_as_xyz
'x, y, z'
'-x, y+1/2, -z+1/2'
'-x, -y, -z'
'x, -y-1/2, z-1/2'

loop_
_atom_site_label
_atom_site_type_symbol
_atom_site_fract_x
_atom_site_fract_y
_atom_site_fract_z
_atom_site_U_iso_or_equiv
_atom_site_adp_type
_atom_site_occupancy
_atom_site_symmetry_multiplicity
_atom_site_calc_flag
_atom_site_refinement_flags
_atom_site_disorder_assembly
_atom_site_disorder_group
Pt1 Pt 0.88268(3) 0.84774(2) 0.225158(16) 0.02618(10) Uani 1 1 d . . .
Pt2 Pt 0.62637(2) 1.01055(2) 0.191354(18) 0.02915(10) Uani 1 1 d . A .
P1 P 0.89148(17) 0.89129(14) 0.32369(11) 0.0259(5) Uani 1 1 d . . .
P2 P 0.67151(19) 0.93802(16) 0.28078(14) 0.0374(6) Uani 1 1 d . . .
P3 P 0.90312(16) 0.96562(13) 0.17936(11) 0.0233(5) Uani 1 1 d . . .
P4 P 0.75868(17) 1.09468(14) 0.21110(12) 0.0272(5) Uani 1 1 d . . .
N1 N 0.7886(6) 0.9415(5) 0.3318(4) 0.041(2) Uani 1 1 d . A .
H1A H 0.7964 0.9717 0.3652 0.049 Uiso 1 1 calc R . .
C2 C 0.8809(6) 1.0586(5) 0.2130(4) 0.0246(19) Uani 1 1 d . A .
H2A H 0.9121 1.0997 0.1929 0.029 Uiso 1 1 calc R . .
H2A' H 0.9186 1.0570 0.2577 0.029 Uiso 1 1 calc R . .
C11 C 0.8693(9) 0.7940(7) 0.1373(5) 0.049(3) Uani 1 1 d . . .
H11A H 0.8586 0.7371 0.1406 0.074 Uiso 1 1 calc R . .
H11B H 0.9300 0.8027 0.1244 0.074 Uiso 1 1 calc R . .
H11C H 0.8133 0.8171 0.1062 0.074 Uiso 1 1 calc R . .
C12 C 0.8818(9) 0.7310(6) 0.2554(5) 0.045(3) Uani 1 1 d . . .
H12A H 0.8448 0.7277 0.2871 0.068 Uiso 1 1 calc R . .
H12B H 0.9498 0.7133 0.2737 0.068 Uiso 1 1 calc R . .
H12C H 0.8505 0.6973 0.2197 0.068 Uiso 1 1 calc R . .
C21 C 0.5521(8) 1.0753(8) 0.1110(5) 0.050(3) Uani 1 1 d . . .
H21A H 0.4883 1.0504 0.0917 0.075 Uiso 1 1 calc R A .
H21B H 0.5920 1.0759 0.0808 0.075 Uiso 1 1 calc R . .
H21C H 0.5414 1.1296 0.1231 0.075 Uiso 1 1 calc R . .
C22 C 0.4949(7) 0.9435(7) 0.1649(6) 0.054(3) Uani 1 1 d . . .
H22A H 0.5016 0.8964 0.1914 0.081 Uiso 1 1 calc R A .
H22B H 0.4826 0.9276 0.1209 0.081 Uiso 1 1 calc R . .
H22C H 0.4396 0.9756 0.1701 0.081 Uiso 1 1 calc R . .
C1A C 0.9900(5) 0.9612(4) 0.3614(4) 0.038(2) Uiso 1 1 d G . .
C1B C 0.9824(5) 1.0080(5) 0.4115(4) 0.068(4) Uiso 1 1 d G . .
H1BA H 0.9257 1.0043 0.4270 0.082 Uiso 1 1 calc R . .
C1C C 1.0579(7) 1.0601(5) 0.4391(4) 0.084(5) Uiso 1 1 d G . .
H1CA H 1.0527 1.0921 0.4733 0.101 Uiso 1 1 calc R . .
C1D C 1.1408(6) 1.0655(5) 0.4164(4) 0.076(4) Uiso 1 1 d G . .
H1DA H 1.1924 1.1012 0.4352 0.091 Uiso 1 1 calc R . .
C1E C 1.1484(5) 1.0187(6) 0.3662(4) 0.079(4) Uiso 1 1 d G . .
H1EA H 1.2051 1.0224 0.3508 0.095 Uiso 1 1 calc R . .
C1F C 1.0730(6) 0.9666(5) 0.3387(3) 0.058(3) Uiso 1 1 d G . .
H1FA H 1.0781 0.9346 0.3044 0.069 Uiso 1 1 calc R . .
C1G C 0.9131(5) 0.8166(3) 0.3869(3) 0.031(2) Uiso 1 1 d G . .
C1H C 0.8426(4) 0.7998(4) 0.4188(3) 0.047(3) Uiso 1 1 d G . .
H1HA H 0.7828 0.8290 0.4099 0.057 Uiso 1 1 calc R . .
C1I C 0.8598(5) 0.7404(4) 0.4638(3) 0.056(3) Uiso 1 1 d G . .
H1IA H 0.8116 0.7289 0.4856 0.068 Uiso 1 1 calc R . .
C1J C 0.9474(5) 0.6978(4) 0.4769(3) 0.049(3) Uiso 1 1 d G . .
H1JA H 0.9591 0.6571 0.5077 0.058 Uiso 1 1 calc R . .
C1K C 1.0178(4) 0.7145(4) 0.4450(3) 0.049(3) Uiso 1 1 d G . .
H1KA H 1.0777 0.6854 0.4540 0.059 Uiso 1 1 calc R . .
C1L C 1.0007(4) 0.7740(4) 0.4000(3) 0.041(2) Uiso 1 1 d G . .
H1LA H 1.0488 0.7854 0.3782 0.049 Uiso 1 1 calc R . .
C2A C 0.6155(11) 0.9766(9) 0.3455(7) 0.031(5) Uiso 0.50 1 d PG A 1
C2B C 0.5154(11) 0.9931(11) 0.3233(6) 0.061(7) Uiso 0.50 1 d PG A 1
H2BA H 0.4828 0.9851 0.2803 0.073 Uiso 0.50 1 calc PR A 1
C2C C 0.4632(9) 1.0213(12) 0.3641(8) 0.079(9) Uiso 0.50 1 d PG A 1
H2CA H 0.3948 1.0326 0.3489 0.095 Uiso 0.50 1 calc PR A 1
C2D C 0.5110(13) 1.0329(11) 0.4271(8) 0.063(7) Uiso 0.50 1 d PG A 1
H2DA H 0.4753 1.0522 0.4549 0.075 Uiso 0.50 1 calc PR A 1
C2E C 0.6111(13) 1.0164(12) 0.4493(6) 0.084(9) Uiso 0.50 1 d PG A 1
H2EA H 0.6438 1.0243 0.4923 0.101 Uiso 0.50 1 calc PR A 1
C2F C 0.6633(9) 0.9882(11) 0.4085(8) 0.058(6) Uiso 0.50 1 d PG A 1
H2FA H 0.7317 0.9769 0.4237 0.069 Uiso 0.50 1 calc PR A 1
C2A' C 0.5892(11) 0.9663(9) 0.3262(7) 0.039(5) Uiso 0.50 1 d PG A 2
C2B' C 0.4931(12) 0.9381(9) 0.3144(7) 0.067(7) Uiso 0.50 1 d PG A 2
H2BB H 0.4702 0.8991 0.2831 0.080 Uiso 0.50 1 calc PR A 2
C2C' C 0.4307(9) 0.9671(10) 0.3486(8) 0.072(8) Uiso 0.50 1 d PG A 2
H2CB H 0.3651 0.9478 0.3405 0.086 Uiso 0.50 1 calc PR A 2
C2D' C 0.4643(11) 1.0242(10) 0.3944(8) 0.049(6) Uiso 0.50 1 d PG A 2
H2DB H 0.4217 1.0439 0.4178 0.058 Uiso 0.50 1 calc PR A 2
C2E' C 0.5604(12) 1.0524(9) 0.4062(7) 0.072(8) Uiso 0.50 1 d PG A 2
H2EB H 0.5833 1.0914 0.4376 0.087 Uiso 0.50 1 calc PR A 2
C2F' C 0.6228(9) 1.0234(9) 0.3721(8) 0.043(5) Uiso 0.50 1 d PG A 2
H2FB H 0.6884 1.0427 0.3801 0.051 Uiso 0.50 1 calc PR A 2
C2G C 0.6407(6) 0.8330(4) 0.2722(4) 0.048(3) Uiso 1 1 d G A .
C2H C 0.6116(7) 0.7913(6) 0.3184(3) 0.078(4) Uiso 1 1 d G . .
H2HA H 0.6084 0.8171 0.3560 0.093 Uiso 1 1 calc R A .
C2I C 0.5873(8) 0.7117(6) 0.3097(4) 0.094(5) Uiso 1 1 d G A .
H2IA H 0.5674 0.6832 0.3413 0.113 Uiso 1 1 calc R . .
C2J C 0.5921(7) 0.6739(4) 0.2548(5) 0.086(5) Uiso 1 1 d G . .
H2JA H 0.5754 0.6195 0.2488 0.103 Uiso 1 1 calc R A .
C2K C 0.6211(7) 0.7157(5) 0.2086(4) 0.080(4) Uiso 1 1 d G A .
H2KA H 0.6244 0.6898 0.1711 0.096 Uiso 1 1 calc R . .
C2L C 0.6455(7) 0.7952(5) 0.2173(4) 0.072(4) Uiso 1 1 d G . .
H2LA H 0.6653 0.8237 0.1858 0.086 Uiso 1 1 calc R A .
C3A C 1.0341(4) 0.9753(4) 0.1804(3) 0.028(2) Uiso 1 1 d G . .
C3B C 1.0792(5) 1.0478(3) 0.1778(3) 0.041(2) Uiso 1 1 d G . .
H3BA H 1.0416 1.0951 0.1733 0.049 Uiso 1 1 calc R . .
C3C C 1.1794(5) 1.0512(4) 0.1815(4) 0.058(3) Uiso 1 1 d G . .
H3CA H 1.2102 1.1007 0.1797 0.070 Uiso 1 1 calc R . .
C3D C 1.2345(4) 0.9820(5) 0.1880(4) 0.059(3) Uiso 1 1 d G . .
H3DA H 1.3029 0.9843 0.1906 0.071 Uiso 1 1 calc R . .
C3E C 1.1894(5) 0.9095(4) 0.1907(4) 0.064(4) Uiso 1 1 d G . .
H3EA H 1.2270 0.8622 0.1951 0.077 Uiso 1 1 calc R . .
C3F C 1.0892(5) 0.9061(3) 0.1869(4) 0.059(3) Uiso 1 1 d G . .
H3FA H 1.0584 0.8566 0.1887 0.071 Uiso 1 1 calc R . .
C3G C 0.8408(4) 0.9760(4) 0.0956(2) 0.029(2) Uiso 1 1 d G . .
C3H C 0.8869(4) 1.0085(4) 0.0531(3) 0.036(2) Uiso 1 1 d G . .
H3HA H 0.9541 1.0242 0.0666 0.043 Uiso 1 1 calc R . .
C3I C 0.8347(5) 1.0178(4) -0.0094(3) 0.051(3) Uiso 1 1 d G . .
H3IA H 0.8662 1.0400 -0.0385 0.061 Uiso 1 1 calc R . .
C3J C 0.7364(5) 0.9948(5) -0.0293(2) 0.056(3) Uiso 1 1 d G . .
H3JA H 0.7007 1.0012 -0.0720 0.068 Uiso 1 1 calc R . .
C3K C 0.6904(4) 0.9624(4) 0.0133(3) 0.047(3) Uiso 1 1 d G . .
H3KA H 0.6232 0.9466 -0.0003 0.057 Uiso 1 1 calc R . .
C3L C 0.7426(4) 0.9530(4) 0.0757(3) 0.037(2) Uiso 1 1 d G . .
H3LA H 0.7111 0.9308 0.1048 0.044 Uiso 1 1 calc R . .
C4A C 0.7857(9) 1.1395(8) 0.2925(5) 0.029(4) Uiso 0.60 1 d PG A 1
C4B C 0.7046(7) 1.1532(8) 0.3158(6) 0.049(5) Uiso 0.60 1 d PG A 1
H4BA H 0.6407 1.1369 0.2924 0.059 Uiso 0.60 1 calc PR A 1
C4C C 0.7170(8) 1.1906(8) 0.3733(6) 0.064(6) Uiso 0.60 1 d PG A 1
H4CA H 0.6616 1.1999 0.3892 0.077 Uiso 0.60 1 calc PR A 1
C4D C 0.8105(9) 1.2144(8) 0.4075(5) 0.056(5) Uiso 0.60 1 d PG A 1
H4DA H 0.8189 1.2400 0.4468 0.067 Uiso 0.60 1 calc PR A 1
C4E C 0.8915(7) 1.2007(8) 0.3842(5) 0.042(4) Uiso 0.60 1 d PG A 1
H4EA H 0.9554 1.2170 0.4076 0.050 Uiso 0.60 1 calc PR A 1
C4F C 0.8791(8) 1.1633(8) 0.3267(6) 0.049(5) Uiso 0.60 1 d PG A 1
H4FA H 0.9345 1.1539 0.3107 0.059 Uiso 0.60 1 calc PR A 1
C4A' C 0.7628(12) 1.1538(10) 0.2776(7) 0.027(5) Uiso 0.40 1 d PG A 2
C4B' C 0.6735(10) 1.1791(11) 0.2865(7) 0.036(6) Uiso 0.40 1 d PG A 2
H4BB H 0.6133 1.1653 0.2569 0.043 Uiso 0.40 1 calc PR A 2
C4C' C 0.6721(10) 1.2246(11) 0.3386(8) 0.057(8) Uiso 0.40 1 d PG A 2
H4CB H 0.6110 1.2419 0.3446 0.068 Uiso 0.40 1 calc PR A 2
C4D' C 0.7601(13) 1.2448(11) 0.3818(7) 0.046(7) Uiso 0.40 1 d PG A 2
H4DB H 0.7592 1.2759 0.4174 0.055 Uiso 0.40 1 calc PR A 2
C4E' C 0.8495(10) 1.2195(11) 0.3729(7) 0.047(7) Uiso 0.40 1 d PG A 2
H4EB H 0.9096 1.2333 0.4024 0.056 Uiso 0.40 1 calc PR A 2
C4F' C 0.8508(10) 1.1740(11) 0.3208(8) 0.039(7) Uiso 0.40 1 d PG A 2
H4FB H 0.9119 1.1567 0.3148 0.047 Uiso 0.40 1 calc PR A 2
C4G C 0.7515(10) 1.1773(7) 0.1515(5) 0.038(5) Uiso 0.60 1 d PG A 1
C4H C 0.7608(10) 1.2558(8) 0.1706(5) 0.057(5) Uiso 0.60 1 d PG A 1
H4HA H 0.7742 1.2685 0.2138 0.068 Uiso 0.60 1 calc PR A 1
C4I C 0.7507(12) 1.3157(6) 0.1263(7) 0.084(8) Uiso 0.60 1 d PG A 1
H4IA H 0.7571 1.3693 0.1393 0.101 Uiso 0.60 1 calc PR A 1
C4J C 0.7311(12) 1.2970(7) 0.0630(7) 0.079(7) Uiso 0.60 1 d PG A 1
H4JA H 0.7242 1.3380 0.0327 0.095 Uiso 0.60 1 calc PR A 1
C4K C 0.7218(10) 1.2185(8) 0.0439(5) 0.061(6) Uiso 0.60 1 d PG A 1
H4KA H 0.7084 1.2058 0.0006 0.073 Uiso 0.60 1 calc PR A 1
C4L C 0.7319(10) 1.1586(6) 0.0881(6) 0.040(4) Uiso 0.60 1 d PG A 1
H4LA H 0.7255 1.1050 0.0751 0.048 Uiso 0.60 1 calc PR A 1
C4G' C 0.7424(12) 1.1839(8) 0.1658(7) 0.020(5) Uiso 0.40 1 d PG A 2
C4H' C 0.7026(14) 1.2513(10) 0.1854(6) 0.048(7) Uiso 0.40 1 d PG A 2
H4HB H 0.6890 1.2523 0.2253 0.058 Uiso 0.40 1 calc PR A 2
C4I' C 0.6825(14) 1.3173(9) 0.1467(8) 0.062(9) Uiso 0.40 1 d PG A 2
H4IB H 0.6553 1.3634 0.1601 0.074 Uiso 0.40 1 calc PR A 2
C4J' C 0.7023(14) 1.3159(8) 0.0884(8) 0.051(7) Uiso 0.40 1 d PG A 2
H4JB H 0.6886 1.3610 0.0619 0.061 Uiso 0.40 1 calc PR A 2
C4K' C 0.7422(12) 1.2485(10) 0.0688(6) 0.030(5) Uiso 0.40 1 d PG A 2
H4KB H 0.7557 1.2475 0.0290 0.036 Uiso 0.40 1 calc PR A 2
C4L' C 0.7622(11) 1.1825(8) 0.1075(7) 0.028(5) Uiso 0.40 1 d PG A 2
H4LB H 0.7894 1.1365 0.0942 0.033 Uiso 0.40 1 calc PR A 2
C51 C 0.4496(19) 0.2588(13) 0.5144(9) 0.133(8) Uani 1 1 d . . .
H51A H 0.5109 0.2541 0.5489 0.160 Uiso 1 1 calc R . .
H51B H 0.4096 0.3012 0.5262 0.160 Uiso 1 1 calc R . .
Cl52 Cl 0.4815(6) 0.2885(5) 0.4494(3) 0.173(3) Uani 1 1 d . . .
Cl53 Cl 0.3872(5) 0.1742(4) 0.5107(3) 0.148(2) Uani 1 1 d . . .

loop_
_atom_site_aniso_label
_atom_site_aniso_U_11
_atom_site_aniso_U_22
_atom_site_aniso_U_33
_atom_site_aniso_U_23
_atom_site_aniso_U_13
_atom_site_aniso_U_12
Pt1 0.03058(19) 0.02460(18) 0.02319(18) -0.00133(15) 0.00688(14) -0.00076(14)
Pt2 0.02141(17) 0.0316(2) 0.0349(2) -0.00133(17) 0.00826(15) 0.00099(15)
P1 0.0270(12) 0.0289(12) 0.0195(11) 0.0011(9) 0.0022(10) -0.0022(10)
P2 0.0267(12) 0.0367(15) 0.0511(17) 0.0116(13) 0.0145(12) 0.0039(11)
P3 0.0238(11) 0.0237(12) 0.0221(11) 0.0005(9) 0.0056(9) 0.0010(9)
P4 0.0252(12) 0.0235(12) 0.0339(13) -0.0013(10) 0.0093(10) 0.0004(9)
N1 0.045(5) 0.038(5) 0.040(5) 0.000(4) 0.011(4) 0.007(4)
C2 0.030(5) 0.022(4) 0.023(5) -0.002(4) 0.009(4) 0.002(4)
C11 0.081(8) 0.042(6) 0.026(5) -0.011(5) 0.016(6) 0.004(6)
C12 0.071(8) 0.032(6) 0.034(6) 0.003(5) 0.016(6) -0.005(5)
C21 0.048(7) 0.069(8) 0.029(6) 0.004(6) 0.001(5) -0.007(6)
C22 0.024(5) 0.062(8) 0.068(8) -0.001(7) -0.001(5) -0.007(5)
C51 0.21(2) 0.119(17) 0.079(13) -0.027(12) 0.051(15) -0.046(17)
Cl52 0.224(8) 0.206(8) 0.103(4) 0.070(5) 0.071(5) 0.059(6)
Cl53 0.168(6) 0.121(5) 0.172(6) -0.065(4) 0.073(5) -0.039(4)

loop_
_atom_type_symbol
_atom_type_description
_atom_type_scat_dispersion_real
_atom_type_scat_dispersion_imag
_atom_type_scat_source
C C 0.0033 0.0016 'International Tables Vol C Tables 4.2.6.8 and 6.1.1.4'
H H 0.0000 0.0000 'International Tables Vol C Tables 4.2.6.8 and 6.1.1.4'
N N 0.0061 0.0033 'International Tables Vol C Tables 4.2.6.8 and 6.1.1.4'
P P 0.1023 0.0942 'International Tables Vol C Tables 4.2.6.8 and 6.1.1.4'
Pt Pt -1.7033 8.3905 'International Tables Vol C Tables 4.2.6.8 and 6.1.1.4'
Cl Cl 0.1484 0.1585 'International Tables Vol C Tables 4.2.6.8 and 6.1.1.4'

loop_
_geom_angle_atom_site_label_1
_geom_angle_atom_site_label_2
_geom_angle_atom_site_label_3
_geom_angle
_geom_angle_site_symmetry_1
_geom_angle_site_symmetry_3
_geom_angle_publ_flag
C12 Pt1 C11 83.1(4) . . ?
C12 Pt1 P1 90.2(3) . . ?
C11 Pt1 P1 173.0(3) . . ?
C12 Pt1 P3 168.2(3) . . ?
C11 Pt1 P3 87.7(3) . . ?
P1 Pt1 P3 99.22(8) . . ?
C21 Pt2 C22 81.1(5) . . ?
C21 Pt2 P2 167.0(3) . . ?
C22 Pt2 P2 88.4(4) . . ?
C21 Pt2 P4 91.9(3) . . ?
C22 Pt2 P4 172.8(3) . . ?
P2 Pt2 P4 98.37(9) . . ?
N1 P1 C1A 100.8(4) . . ?
N1 P1 C1G 103.3(4) . . ?
C1A P1 C1G 98.3(3) . . ?
N1 P1 Pt1 115.2(3) . . ?
C1A P1 Pt1 119.0(3) . . ?
C1G P1 Pt1 117.4(2) . . ?
N1 P2 C2A' 105.7(6) . . ?
N1 P2 C2G 105.0(4) . . ?
C2A' P2 C2G 98.5(6) . . ?
N1 P2 C2A 90.5(6) . . ?
C2A' P2 C2A 15.4(6) . . ?
C2G P2 C2A 105.9(6) . . ?
N1 P2 Pt2 123.1(3) . . ?
C2A' P2 Pt2 105.8(5) . . ?
C2G P2 Pt2 115.6(3) . . ?
C2A P2 Pt2 113.0(5) . . ?
C2 P3 C3G 104.1(4) . . ?
C2 P3 C3A 101.5(4) . . ?
C3G P3 C3A 102.2(3) . . ?
C2 P3 Pt1 121.5(3) . . ?
C3G P3 Pt1 116.6(2) . . ?
C3A P3 Pt1 108.3(2) . . ?
C4A' P4 C4G' 87.6(8) . . ?
C4A' P4 C2 110.5(6) . . ?
C4G' P4 C2 106.0(6) . . ?
C4A' P4 C4A 13.9(7) . . ?
C4G' P4 C4A 99.0(7) . . ?
C2 P4 C4A 99.4(5) . . ?
C4A' P4 C4G 98.3(7) . . ?
C4G' P4 C4G 11.6(7) . . ?
C2 P4 C4G 98.0(5) . . ?
C4A P4 C4G 108.9(6) . . ?
C4A' P4 Pt2 110.8(6) . . ?
C4G' P4 Pt2 116.2(5) . . ?
C2 P4 Pt2 120.7(3) . . ?
C4A P4 Pt2 112.1(4) . . ?
C4G P4 Pt2 115.7(4) . . ?
P1 N1 P2 126.3(5) . . ?
P3 C2 P4 123.5(5) . . ?
C1B C1A C1F 120.0 . . ?
C1B C1A P1 121.2(5) . . ?
C1F C1A P1 118.8(5) . . ?
C1C C1B C1A 120.0 . . ?
C1B C1C C1D 120.0 . . ?
C1C C1D C1E 120.0 . . ?
C1F C1E C1D 120.0 . . ?
C1E C1F C1A 120.0 . . ?
C1H C1G C1L 120.0 . . ?
C1H C1G P1 121.9(4) . . ?
C1L C1G P1 118.1(4) . . ?
C1G C1H C1I 120.0 . . ?
C1J C1I C1H 120.0 . . ?
C1I C1J C1K 120.0 . . ?
C1L C1K C1J 120.0 . . ?
C1K C1L C1G 120.0 . . ?
C2B C2A C2F 120.0 . . ?
C2B C2A P2 112.4(9) . . ?
C2F C2A P2 127.6(9) . . ?
C2A C2B C2C 120.0 . . ?
C2B C2C C2D 120.0 . . ?
C2C C2D C2E 120.0 . . ?
C2F C2E C2D 120.0 . . ?
C2E C2F C2A 120.0 . . ?
C2B' C2A' C2F' 120.0 . . ?
C2B' C2A' P2 123.0(9) . . ?
C2F' C2A' P2 116.8(9) . . ?
C2C' C2B' C2A' 120.0 . . ?
C2B' C2C' C2D' 120.0 . . ?
C2C' C2D' C2E' 120.0 . . ?
C2D' C2E' C2F' 120.0 . . ?
C2E' C2F' C2A' 120.0 . . ?
C2H C2G C2L 120.0 . . ?
C2H C2G P2 121.8(5) . . ?
C2L C2G P2 118.2(5) . . ?
C2G C2H C2I 120.0 . . ?
C2J C2I C2H 120.0 . . ?
C2I C2J C2K 120.0 . . ?
C2L C2K C2J 120.0 . . ?
C2K C2L C2G 120.0 . . ?
C3B C3A C3F 120.0 . . ?
C3B C3A P3 122.9(4) . . ?
C3F C3A P3 117.0(4) . . ?
C3C C3B C3A 120.0 . . ?
C3B C3C C3D 120.0 . . ?
C3E C3D C3C 120.0 . . ?
C3D C3E C3F 120.0 . . ?
C3E C3F C3A 120.0 . . ?
C3H C3G C3L 120.0 . . ?
C3H C3G P3 122.6(3) . . ?
C3L C3G P3 117.4(3) . . ?
C3I C3H C3G 120.0 . . ?
C3H C3I C3J 120.0 . . ?
C3K C3J C3I 120.0 . . ?
C3L C3K C3J 120.0 . . ?
C3K C3L C3G 120.0 . . ?
C4B C4A C4F 120.0 . . ?
C4B C4A P4 116.2(7) . . ?
C4F C4A P4 123.6(7) . . ?
C4A C4B C4C 120.0 . . ?
C4B C4C C4D 120.0 . . ?
C4E C4D C4C 120.0 . . ?
C4D C4E C4F 120.0 . . ?
C4E C4F C4A 120.0 . . ?
C4B' C4A' C4F' 120.0 . . ?
C4B' C4A' P4 117.5(9) . . ?
C4F' C4A' P4 122.5(9) . . ?
C4A' C4B' C4C' 120.0 . . ?
C4D' C4C' C4B' 120.0 . . ?
C4C' C4D' C4E' 120.0 . . ?
C4F' C4E' C4D' 120.0 . . ?
C4E' C4F' C4A' 120.0 . . ?
C4H C4G C4L 120.0 . . ?
C4H C4G P4 120.5(7) . . ?
C4L C4G P4 119.4(7) . . ?
C4G C4H C4I 120.0 . . ?
C4J C4I C4H 120.0 . . ?
C4K C4J C4I 120.0 . . ?
C4J C4K C4L 120.0 . . ?
C4K C4L C4G 120.0 . . ?
C4H' C4G' C4L' 120.0 . . ?
C4H' C4G' P4 121.3(9) . . ?
C4L' C4G' P4 118.4(9) . . ?
C4G' C4H' C4I' 120.0 . . ?
C4J' C4I' C4H' 120.0 . . ?
C4K' C4J' C4I' 120.0 . . ?
C4J' C4K' C4L' 120.0 . . ?
C4K' C4L' C4G' 120.0 . . ?
Cl53 C51 Cl52 117.9(12) . . ?

loop_
_geom_bond_atom_site_label_1
_geom_bond_atom_site_label_2
_geom_bond_distance
_geom_bond_site_symmetry_2
_geom_bond_publ_flag
Pt1 C12 2.087(10) . ?
Pt1 C11 2.108(10) . ?
Pt1 P1 2.272(2) . ?
Pt1 P3 2.290(2) . ?
Pt2 C21 2.112(11) . ?
Pt2 C22 2.114(10) . ?
Pt2 P2 2.270(3) . ?
Pt2 P4 2.291(2) . ?
P1 N1 1.729(9) . ?
P1 C1A 1.843(6) . ?
P1 C1G 1.850(5) . ?
P2 N1 1.732(9) . ?
P2 C2A' 1.789(12) . ?
P2 C2G 1.828(7) . ?
P2 C2A 1.923(12) . ?
P3 C2 1.802(9) . ?
P3 C3G 1.834(5) . ?
P3 C3A 1.844(5) . ?
P4 C4A' 1.767(12) . ?
P4 C4G' 1.793(12) . ?
P4 C2 1.815(9) . ?
P4 C4A 1.896(9) . ?
P4 C4G 1.906(10) . ?
C1A C1B 1.3900 . ?
C1A C1F 1.3900 . ?
C1B C1C 1.3900 . ?
C1C C1D 1.3900 . ?
C1D C1E 1.3900 . ?
C1E C1F 1.3900 . ?
C1G C1H 1.3900 . ?
C1G C1L 1.3900 . ?
C1H C1I 1.3900 . ?
C1I C1J 1.3900 . ?
C1J C1K 1.3900 . ?
C1K C1L 1.3900 . ?
C2A C2B 1.3900 . ?
C2A C2F 1.3900 . ?
C2B C2C 1.3900 . ?
C2C C2D 1.3900 . ?
C2D C2E 1.3900 . ?
C2E C2F 1.3900 . ?
C2A' C2B' 1.3900 . ?
C2A' C2F' 1.3900 . ?
C2B' C2C' 1.3900 . ?
C2C' C2D' 1.3900 . ?
C2D' C2E' 1.3900 . ?
C2E' C2F' 1.3900 . ?
C2G C2H 1.3900 . ?
C2G C2L 1.3900 . ?
C2H C2I 1.3900 . ?
C2I C2J 1.3900 . ?
C2J C2K 1.3900 . ?
C2K C2L 1.3900 . ?
C3A C3B 1.3900 . ?
C3A C3F 1.3900 . ?
C3B C3C 1.3900 . ?
C3C C3D 1.3900 . ?
C3D C3E 1.3900 . ?
C3E C3F 1.3900 . ?
C3G C3H 1.3900 . ?
C3G C3L 1.3900 . ?
C3H C3I 1.3900 . ?
C3I C3J 1.3900 . ?
C3J C3K 1.3900 . ?
C3K C3L 1.3900 . ?
C4A C4B 1.3900 . ?
C4A C4F 1.3900 . ?
C4B C4C 1.3900 . ?
C4C C4D 1.3900 . ?
C4D C4E 1.3900 . ?
C4E C4F 1.3900 . ?
C4A' C4B' 1.3900 . ?
C4A' C4F' 1.3900 . ?
C4B' C4C' 1.3900 . ?
C4C' C4D' 1.3900 . ?
C4D' C4E' 1.3900 . ?
C4E' C4F' 1.3900 . ?
C4G C4H 1.3900 . ?
C4G C4L 1.3900 . ?
C4H C4I 1.3900 . ?
C4I C4J 1.3900 . ?
C4J C4K 1.3900 . ?
C4K C4L 1.3900 . ?
C4G' C4H' 1.3900 . ?
C4G' C4L' 1.3900 . ?
C4H' C4I' 1.3900 . ?
C4I' C4J' 1.3900 . ?
C4J' C4K' 1.3900 . ?
C4K' C4L' 1.3900 . ?
C51 Cl53 1.67(2) . ?
C51 Cl52 1.69(2) . ?
